data_2005093
loop_
_publ_author_name
'Castellari, C.'
'Sabatino, P.'

_publ_section_title
;
 Anti-Inflammatory Drugs. III. Salts of Diclofenac with
 <i>N</i>-(2-Hydroxyethyl)piperidine,
 <i>N</i>-(2-Hydroxyethyl)morpholine and
 <i>N</i>-(2-Hydroxyethyl)piperazine
;
_journal_issue 7
_journal_name_full 'Acta Crystallographica Section C'
_journal_page_first 1708
_journal_page_last 1712
_journal_paper_doi 10.1107/S0108270196000571
_journal_volume 52
_journal_year 1996
_chemical_formula_iupac 'C6 H15 N2 O 1+, C14 H10 Cl2 N O2 1-'
_chemical_formula_moiety 'C6 H15 N2 O 1+, C14 H10 Cl2 N O2 1-'
_chemical_formula_sum 'C20 H25 Cl2 N3 O3'
_chemical_formula_weight 426.33
_chemical_name_systematic
;
N-(2-hydroxyethyl)piperazinium[2-[(2,6-dichlorophenyl)amino]phenyl]acetate
;
_space_group_IT_number 14
_symmetry_cell_setting monoclinic
_symmetry_space_group_name_Hall '-P 2yab'
_symmetry_space_group_name_H-M 'P 1 21/a 1'
_audit_creation_method SHELXL
_cell_angle_alpha 90.00(3)
_cell_angle_beta 91.66(4)
_cell_angle_gamma 90.00(3)
_cell_formula_units_Z 4
_cell_length_a 9.681(5)
_cell_length_b 13.083(4)
_cell_length_c 16.582(5)
_cell_measurement_reflns_used 25
_cell_measurement_temperature 293(2)
_cell_measurement_theta_max 11.63
_cell_measurement_theta_min 8
_cell_volume 2099.3(14)
_computing_cell_refinement 'CAD-4 Software'
_computing_data_collection 'CAD-4 Software (Enraf-Nonius, 1989)'
_computing_data_reduction 'MolEN (Fair, 1990)'
_computing_molecular_graphics 'SCHAKAL92 (Keller, 1992)'
_computing_publication_material SHELXL93
_computing_structure_refinement 'SHELXL93 (Sheldrick, 1993)'
_computing_structure_solution 'SHELXS86 (Sheldrick, 1990)'
_diffrn_ambient_temperature 293(2)
_diffrn_measurement_device 'Enraf Nonius CAD-4'
_diffrn_measurement_method 'profile data from \w'
_diffrn_radiation_type MoK\a
_diffrn_radiation_wavelength 0.71069
_diffrn_reflns_av_R_equivalents 0.0342
_diffrn_reflns_av_sigmaI/netI 0.0995
_diffrn_reflns_limit_h_max 12
_diffrn_reflns_limit_h_min -12
_diffrn_reflns_limit_k_max 17
_diffrn_reflns_limit_k_min 0
_diffrn_reflns_limit_l_max 21
_diffrn_reflns_limit_l_min 0
_diffrn_reflns_number 5206
_diffrn_reflns_theta_max 27.97
_diffrn_reflns_theta_min 2.62
_diffrn_standards_decay_% 0.0
_diffrn_standards_interval_time 160
_diffrn_standards_number 3
_exptl_absorpt_coefficient_mu 0.335
_exptl_absorpt_correction_type none
_exptl_crystal_colour colourless
_exptl_crystal_density_diffrn 1.349
_exptl_crystal_density_meas 1.35(2)
_exptl_crystal_density_method 'flotation in a 1-bromo-2-chloroethane/p-xylene mixture'
_exptl_crystal_description block
_exptl_crystal_F_000 896
_exptl_crystal_size_max 0.30
_exptl_crystal_size_mid 0.25
_exptl_crystal_size_min 0.15
_refine_diff_density_max 0.43
_refine_diff_density_min -0.31
_refine_ls_extinction_method none
_refine_ls_goodness_of_fit_all 1.011
_refine_ls_goodness_of_fit_obs 1.185
_refine_ls_hydrogen_treatment 'H atoms riding except for H1, H11 and H25 for which all parameters refined'
_refine_ls_matrix_type full
_refine_ls_number_parameters 288
_refine_ls_number_reflns 5037
_refine_ls_number_restraints 2
_refine_ls_restrained_S_all 1.018
_refine_ls_restrained_S_obs 1.187
_refine_ls_R_factor_all 0.1858
_refine_ls_R_factor_obs 0.0422
_refine_ls_shift/esd_max -0.090
_refine_ls_shift/esd_mean 0.011
_refine_ls_structure_factor_coef Fsqd
_refine_ls_weighting_scheme
;
calc w = 1/[\s^2^(F~o~^2^) + (0.066P)^2^ + 0.62P]
where P = (F~o~^2^ + 2F~c~^2^)/3
;
_refine_ls_wR_factor_all 0.1590
_refine_ls_wR_factor_obs 0.1102
_reflns_number_observed 1942
_reflns_number_total 5042
_reflns_observed_criterion >2sigma(I)
_cod_data_source_file bm1046.cif
_cod_data_source_block 3
_cod_original_sg_symbol_H-M 'P 21/a'
_cod_database_code 2005093

loop_
_symmetry_equiv_pos_as_xyz
'x, y, z'
'-x+1/2, y+1/2, -z'
'-x, -y, -z'
'x-1/2, -y-1/2, z'

loop_
_atom_site_aniso_label
_atom_site_aniso_U_11
_atom_site_aniso_U_22
_atom_site_aniso_U_33
_atom_site_aniso_U_12
_atom_site_aniso_U_13
_atom_site_aniso_U_23
Cl1 0.1065(8) 0.0550(5) 0.0749(6) -0.0208(5) 0.0067(5) 0.0024(5)
Cl2 0.0782(7) 0.0428(5) 0.0989(8) -0.0037(5) 0.0026(5) 0.0098(5)
N1 0.054(2) 0.0420(14) 0.0390(15) 0.0143(13) 0.0030(12) -0.0026(12)
C1 0.040(2) 0.0267(13) 0.043(2) 0.0004(13) 0.0050(13) -0.0009(12)
C2 0.043(2) 0.0223(12) 0.045(2) -0.0017(12) 0.0103(14) 0.0017(12)
C3 0.067(2) 0.037(2) 0.043(2) -0.004(2) 0.013(2) -0.0052(14)
C4 0.079(3) 0.048(2) 0.046(2) -0.003(2) -0.007(2) 0.005(2)
C5 0.059(2) 0.044(2) 0.064(2) 0.009(2) -0.016(2) 0.006(2)
C6 0.044(2) 0.041(2) 0.053(2) 0.0084(14) 0.001(2) -0.0046(14)
C7 0.046(2) 0.043(2) 0.044(2) 0.0012(14) -0.0011(14) -0.0077(14)
C8 0.066(2) 0.058(2) 0.044(2) -0.008(2) -0.001(2) -0.014(2)
C9 0.093(3) 0.090(3) 0.055(2) -0.012(2) 0.021(2) -0.017(2)
C10 0.093(3) 0.097(4) 0.070(3) 0.002(3) 0.024(2) -0.034(3)
C11 0.082(3) 0.057(2) 0.078(3) 0.013(2) -0.001(2) -0.033(2)
C12 0.055(2) 0.046(2) 0.058(2) 0.004(2) -0.001(2) -0.010(2)
C13 0.039(2) 0.033(2) 0.060(2) -0.0018(13) 0.012(2) -0.0030(14)
C14 0.032(2) 0.035(2) 0.061(2) 0.0068(12) 0.0036(14) 0.001(2)
O1 0.086(2) 0.0458(13) 0.055(2) 0.0054(12) 0.0068(13) 0.0019(11)
O2 0.0690(15) 0.0297(10) 0.0664(14) 0.0019(11) 0.0160(11) -0.0045(10)
N2 0.0352(14) 0.0315(13) 0.054(2) 0.0023(11) 0.0017(11) 0.0023(11)
C15 0.038(2) 0.042(2) 0.077(2) -0.0071(14) -0.002(2) 0.003(2)
C16 0.050(2) 0.054(2) 0.068(2) 0.001(2) -0.010(2) -0.011(2)
C17 0.049(2) 0.053(2) 0.078(3) 0.006(2) 0.014(2) -0.020(2)
N3 0.096(3) 0.077(2) 0.120(3) 0.007(2) 0.001(2) -0.032(2)
C18 0.036(2) 0.041(2) 0.080(3) 0.0095(14) -0.003(2) -0.014(2)
C19 0.049(2) 0.050(2) 0.064(2) 0.001(2) -0.002(2) 0.015(2)
C20 0.059(2) 0.067(2) 0.058(2) -0.003(2) 0.007(2) 0.016(2)
O3 0.050(2) 0.065(2) 0.082(2) 0.0083(14) 0.0153(13) 0.0089(14)

loop_
_atom_site_label
_atom_site_occupancy
_atom_site_fract_x
_atom_site_fract_y
_atom_site_fract_z
_atom_site_U_iso_or_equiv
_atom_site_thermal_displace_type
_atom_site_calc_flag
_atom_site_refinement_flags
_atom_site_type_symbol
Cl1 1 .13028(12) .50755(7) .07822(6) .0787(3) Uani d . Cl
Cl2 1 .00066(11) .13807(7) .19562(6) .0733(3) Uani d . Cl
N1 1 .0038(3) .3676(2) .19533(14) .0450(6) Uani d D N
H1 1 -.037(3) .432(2) .1771(18) .060(9) Uiso d D H
C1 1 .0457(3) .3634(2) .2773(2) .0365(6) Uani d . C
C2 1 -.0392(3) .4105(2) .3337(2) .0365(7) Uani d . C
C3 1 .0015(4) .4069(2) .4142(2) .0490(8) Uani d . C
H2 1 -.0544(4) .4376(2) .4519(2) .033(7) Uiso calc R H
C4 1 .1213(4) .3595(3) .4411(2) .0582(9) Uani d . C
H3 1 .1459(4) .3585(3) .4957(2) .074(11) Uiso calc R H
C5 1 .2041(4) .3138(2) .3852(2) .0559(9) Uani d . C
H4 1 .2850(4) .2810(2) .4023(2) .053(9) Uiso calc R H
C6 1 .1678(3) .3165(2) .3044(2) .0460(8) Uani d . C
H5 1 .2255(3) .2865(2) .2673(2) .046(8) Uiso calc R H
C7 1 .0803(3) .3190(2) .1356(2) .0441(7) Uani d . C
C8 1 .1449(4) .3765(3) .0763(2) .0561(9) Uani d . C
C9 1 .2215(5) .3316(4) .0180(2) .0790(12) Uani d . C
H6 1 .2623(5) .3717(4) -.0211(2) .095 Uiso calc R H
C10 1 .2381(5) .2290(4) .0173(3) .0862(13) Uani d . C
H7 1 .2930(5) .1990(4) -.0213(3) .103 Uiso calc R H
C11 1 .1744(4) .1683(3) .0730(2) .0725(11) Uani d . C
H8 1 .1862(4) .0977(3) .0722(2) .087 Uiso calc R H
C12 1 .0919(3) .2139(2) .1307(2) .0529(8) Uani d . C
C13 1 -0.1712(3) .4640(2) .3082(2) .0439(7) Uani d . C
H9 1 -0.2299(3) .4705(2) .3543(2) .049(8) Uiso calc R H
H10 1 -0.2200(3) .4232(2) .2677(2) .051(9) Uiso calc R H
C14 1 -0.1427(3) .5697(2) .2739(2) .0425(7) Uani d . C
O1 1 -0.1246(3) .5760(2) .20047(14) .0623(6) Uani d . O
O2 1 -0.1374(2) .64299(15) .32269(13) .0548(6) Uani d . O
N2 1 -0.1143(2) .8400(2) .28284(15) .0402(6) Uani d . N
H11 1 -0.114(3) .770(3) .2921(17) .053(9) Uiso d . H
C15 1 .0098(3) .8824(2) .3266(2) .0524(9) Uani d . C
H12 1 .0151(3) .9554(2) .3170(2) .054(9) Uiso calc R H
H13 1 .0924(3) .8511(2) .3059(2) .051(9) Uiso calc R H
C16 1 .0037(3) .8630(3) .4156(2) .0576(9) Uani d . C
H14 1 .0840(3) .8936(3) .4423(2) .076(11) Uiso calc R H
H15 1 .0075(3) .7899(3) .4252(2) .053(9) Uiso calc R H
C17 1 -0.2516(3) .8635(3) .4054(2) .0598(9) Uani d . C
H16 1 -0.2571(3) .7904(3) .4145(2) .045(8) Uiso calc R H
H17 1 -0.3352(3) .8942(3) .4253(2) .083(12) Uiso calc R H
N3 1 -0.1273(4) .9061(3) .4528(2) .0976(12) Uani d D N
H18 1 -0.127(4) .988(3) .451(2) .094(13) Uiso d D H
C18 1 -0.2443(3) .8832(2) .3166(2) .0526(9) Uani d . C
H19 1 -0.2475(3) .9563(2) .3069(2) .050(8) Uiso calc R H
H20 1 -0.3238(3) .8525(2) .2891(2) .058(9) Uiso calc R H
C19 1 -0.1173(3) .8556(3) .1936(2) .0544(8) Uani d . C
H21 1 -0.1355(3) .9273(3) .1825(2) .079(11) Uiso calc R H
H22 1 -0.1936(3) .8166(3) .1702(2) .054(9) Uiso calc R H
C20 1 .0122(4) .8256(3) .1526(2) .0614(10) Uani d . C
H23 1 -.0031(4) .8326(3) .0948(2) .071(11) Uiso calc R H
H24 1 .0850(4) .8729(3) .1687(2) .088(13) Uiso calc R H
O3 1 .0576(3) .7263(2) .1690(2) .0651(7) Uani d . O
H25 1 -.006(4) .687(3) .174(2) .075(14) Uiso d . H

loop_
_atom_type_symbol
_atom_type_description
_atom_type_scat_dispersion_real
_atom_type_scat_dispersion_imag
_atom_type_scat_source
C C 0.0033 0.0016 'International Tables Vol C Tables 4.2.6.8 and 6.1.1.4'
H H 0.0000 0.0000 'International Tables Vol C Tables 4.2.6.8 and 6.1.1.4'
Cl Cl 0.1484 0.1585 'International Tables Vol C Tables 4.2.6.8 and 6.1.1.4'
N N 0.0061 0.0033 'International Tables Vol C Tables 4.2.6.8 and 6.1.1.4'
O O 0.0106 0.0060 'International Tables Vol C Tables 4.2.6.8 and 6.1.1.4'

loop_
_geom_angle_atom_site_label_1
_geom_angle_atom_site_label_2
_geom_angle_atom_site_label_3
_geom_angle
_geom_angle_publ_flag
C7 N1 C1 121.3(2) yes
C7 N1 H1 113.0(18) ?
C1 N1 H1 115.8(18) ?
C6 C1 C2 119.0(3) ?
C6 C1 N1 123.1(3) ?
C2 C1 N1 117.9(2) ?
C3 C2 C1 118.1(3) ?
C3 C2 C13 120.3(3) ?
C1 C2 C13 121.6(3) ?
C4 C3 C2 122.9(3) ?
C4 C3 H2 118.6(2) ?
C2 C3 H2 118.6(2) ?
C3 C4 C5 118.6(3) ?
C3 C4 H3 120.7(2) ?
C5 C4 H3 120.7(2) ?
C6 C5 C4 120.4(3) ?
C6 C5 H4 119.8(2) ?
C4 C5 H4 119.8(2) ?
C5 C6 C1 121.0(3) ?
C5 C6 H5 119.5(2) ?
C1 C6 H5 119.5(2) ?
C12 C7 C8 117.0(3) ?
C12 C7 N1 122.5(3) ?
C8 C7 N1 120.5(3) ?
C9 C8 C7 121.9(4) ?
C9 C8 Cl1 119.2(3) ?
C7 C8 Cl1 118.9(3) ?
C10 C9 C8 120.0(4) ?
C10 C9 H6 120.0(3) ?
C8 C9 H6 120.0(3) ?
C9 C10 C11 120.7(4) ?
C9 C10 H7 119.6(3) ?
C11 C10 H7 119.6(2) ?
C10 C11 C12 119.3(4) ?
C10 C11 H8 120.4(2) ?
C12 C11 H8 120.4(2) ?
C7 C12 C11 120.9(3) ?
C7 C12 Cl2 119.4(3) ?
C11 C12 Cl2 119.7(3) ?
C2 C13 C14 111.4(2) yes
C2 C13 H9 109.3(2) ?
C14 C13 H9 109.3(2) ?
C2 C13 H10 109.3(2) ?
C14 C13 H10 109.3(2) ?
H9 C13 H10 108.0 ?
O1 C14 O2 125.4(3) ?
O1 C14 C13 117.4(3) ?
O2 C14 C13 117.2(3) yes
C15 N2 C19 115.1(2) ?
C15 N2 C18 110.5(2) ?
C19 N2 C18 109.0(2) ?
C15 N2 H11 106.9(19) ?
C19 N2 H11 107.3(18) ?
C18 N2 H11 107.7(19) ?
N2 C15 C16 111.2(3) ?
N2 C15 H12 109.4(2) ?
C16 C15 H12 109.4(2) ?
N2 C15 H13 109.4(2) ?
C16 C15 H13 109.4(2) ?
H12 C15 H13 108.0 ?
C15 C16 N3 112.9(3) ?
C15 C16 H14 109.0(2) ?
N3 C16 H14 109.0(2) ?
C15 C16 H15 109.0(2) ?
N3 C16 H15 109.0(2) ?
H14 C16 H15 107.8 ?
C18 C17 N3 112.6(3) ?
C18 C17 H16 109.1(2) ?
N3 C17 H16 109.1(2) ?
C18 C17 H17 109.1(2) ?
N3 C17 H17 109.1(2) ?
H16 C17 H17 107.8 ?
C17 N3 C16 107.9(3) ?
C17 N3 H18 111.(2) ?
C16 N3 H18 111.(2) ?
C17 C18 N2 111.4(3) ?
C17 C18 H19 109.3(2) ?
N2 C18 H19 109.3(2) ?
C17 C18 H20 109.3(2) ?
N2 C18 H20 109.3(2) ?
H19 C18 H20 108.0 ?
N2 C19 C20 114.9(3) yes
N2 C19 H21 108.5(2) ?
C20 C19 H21 108.5(2) ?
N2 C19 H22 108.5(2) ?
C20 C19 H22 108.5(2) ?
H21 C19 H22 107.5 ?
O3 C20 C19 114.8(3) yes
O3 C20 H23 108.6(2) ?
C19 C20 H23 108.6(2) ?
O3 C20 H24 108.6(2) ?
C19 C20 H24 108.6(2) ?
H23 C20 H24 107.5 ?
C20 O3 H25 112.(3) ?

loop_
_geom_bond_atom_site_label_1
_geom_bond_atom_site_label_2
_geom_bond_distance
_geom_bond_publ_flag
Cl1 C8 1.721(4) ?
Cl2 C12 1.726(4) ?
N1 C7 1.405(4) yes
N1 C1 1.409(4) yes
N1 H1 0.98(3) ?
C1 C6 1.394(4) ?
C1 C2 1.406(4) ?
C2 C3 1.381(4) ?
C2 C13 1.506(4) ?
C3 C4 1.377(5) ?
C3 H2 0.93 ?
C4 C5 1.379(5) ?
C4 H3 0.93 ?
C5 C6 1.376(4) ?
C5 H4 0.93 ?
C6 H5 0.93 ?
C7 C12 1.383(4) ?
C7 C8 1.400(5) ?
C8 C9 1.367(5) ?
C9 C10 1.352(6) ?
C9 H6 0.93 ?
C10 C11 1.377(6) ?
C10 H7 0.93 ?
C11 C12 1.397(5) ?
C11 H8 0.93 ?
C13 C14 1.523(4) ?
C13 H9 0.97 ?
C13 H10 0.97 ?
C14 O1 1.238(4) yes
C14 O2 1.255(4) yes
N2 C15 1.492(4) yes
N2 C19 1.493(4) yes
N2 C18 1.503(4) yes
N2 H11 0.94(3) ?
C15 C16 1.501(5) ?
C15 H12 0.97 ?
C15 H13 0.97 ?
C16 N3 1.534(5) ?
C16 H14 0.97 ?
C16 H15 0.97 ?
C17 C18 1.498(5) ?
C17 N3 1.524(5) ?
C17 H16 0.97 ?
C17 H17 0.97 ?
N3 H18 1.06(3) ?
C18 H19 0.97 ?
C18 H20 0.97 ?
C19 C20 1.496(5) yes
C19 H21 0.97 ?
C19 H22 0.97 ?
C20 O3 1.395(4) yes
C20 H23 0.97 ?
C20 H24 0.97 ?
O3 H25 0.81(4) ?

loop_
_geom_torsion_atom_site_label_1
_geom_torsion_atom_site_label_2
_geom_torsion_atom_site_label_3
_geom_torsion_atom_site_label_4
_geom_torsion
_geom_torsion_publ_flag
C7 N1 C1 C6 3.5(4) ?
C7 N1 C1 C2 -177.5(3) ?
C6 C1 C2 C3 -0.9(4) ?
N1 C1 C2 C3 -179.9(3) ?
C6 C1 C2 C13 179.0(3) ?
N1 C1 C2 C13 0.0(4) ?
C1 C2 C3 C4 0.2(4) ?
C13 C2 C3 C4 -179.7(3) ?
C2 C3 C4 C5 0.0(5) ?
C3 C4 C5 C6 0.6(5) ?
C4 C5 C6 C1 -1.3(5) ?
C2 C1 C6 C5 1.4(4) ?
N1 C1 C6 C5 -179.6(3) ?
C1 N1 C7 C12 67.0(4) yes
C1 N1 C7 C8 -115.2(3) ?
C12 C7 C8 C9 -3.0(5) ?
N1 C7 C8 C9 179.1(3) ?
C12 C7 C8 Cl1 178.5(2) ?
N1 C7 C8 Cl1 0.6(4) ?
C7 C8 C9 C10 -0.8(6) ?
Cl1 C8 C9 C10 177.7(3) ?
C8 C9 C10 C11 2.3(7) ?
C9 C10 C11 C12 0.1(7) ?
C8 C7 C12 C11 5.4(5) ?
N1 C7 C12 C11 -176.8(3) ?
C8 C7 C12 Cl2 -173.5(2) ?
N1 C7 C12 Cl2 4.3(4) ?
C10 C11 C12 C7 -4.0(5) ?
C10 C11 C12 Cl2 174.9(3) ?
C3 C2 C13 C14 101.4(3) ?
C1 C2 C13 C14 -78.5(3) ?
C2 C13 C14 O1 89.7(3) ?
C2 C13 C14 O2 -89.2(3) ?
C19 N2 C15 C16 -180.0(3) ?
C18 N2 C15 C16 56.1(3) ?
N2 C15 C16 N3 -56.7(4) ?
C18 C17 N3 C16 -54.2(4) ?
C15 C16 N3 C17 54.2(4) ?
N3 C17 C18 N2 57.0(4) ?
C15 N2 C18 C17 -56.4(3) ?
C19 N2 C18 C17 176.2(3) ?
C15 N2 C19 C20 49.5(4) ?
C18 N2 C19 C20 174.3(3) ?
N2 C19 C20 O3 53.1(4) yes

loop_
_cod_related_entry_id
_cod_related_entry_database
_cod_related_entry_code
1 ChemSpider 10444017
